data_4511438
loop_
_publ_author_name
'Clark, Thomas E.'
'Makha, Mohamed'
'Raston, Colin L.'
'Sobolev, Alexandre N.'

_publ_section_title
;
 Varying the Interplay of Calix[5]arenes through Chloromethane Inclusion
;
_journal_issue 12
_journal_name_full 'Crystal Growth &amp; Design'
_journal_page_first 2783
_journal_paper_doi 10.1021/cg0605279
_journal_volume 6
_journal_year 2006
_chemical_formula_moiety 'C55 H70 O5, 1.5(C1 H2 Cl2), 0.75(H2 O)'
_chemical_formula_sum 'C56.5 H74.5 Cl3 O5.75'
_chemical_formula_weight 952.01
_chemical_name_systematic
; 
 ? 
;
_space_group_IT_number 12
_symmetry_cell_setting monoclinic
_symmetry_space_group_name_Hall '-C 2y'
_symmetry_space_group_name_H-M 'C 1 2/m 1'
_atom_sites_solution_hydrogens geom
_atom_sites_solution_primary direct
_atom_sites_solution_secondary difmap
_audit_creation_method SHELXL-97
_cell_angle_alpha 90.0
_cell_angle_beta 98.506(3)
_cell_angle_gamma 90.0
_cell_formula_units_Z 4
_cell_length_a 22.347(4)
_cell_length_b 15.636(3)
_cell_length_c 17.756(3)
_cell_measurement_reflns_used 5803
_cell_measurement_temperature 153(2)
_cell_measurement_theta_max 24.88
_cell_measurement_theta_min 2.32
_cell_volume 6136.0(19)
_computing_cell_refinement 'Bruker SAINT'
_computing_data_collection 'Bruker SMART'
_computing_data_reduction 'Bruker SAINT'
_computing_molecular_graphics 'Bruker SHELXTL, v. 5.1'
_computing_publication_material 'Bruker SHELXTL, v. 5.1'
_computing_structure_refinement 'Bruker SHELXTL, v. 5.1'
_computing_structure_solution 'Bruker SHELXTL, v. 5.1'
_diffrn_ambient_temperature 153(2)
_diffrn_measured_fraction_theta_full 0.956
_diffrn_measured_fraction_theta_max 0.956
_diffrn_measurement_device_type 'Bruker AXS CCD'
_diffrn_measurement_method '\w scans'
_diffrn_radiation_monochromator graphite
_diffrn_radiation_source 'sealed tube'
_diffrn_radiation_type MoK\a
_diffrn_radiation_wavelength 0.71073
_diffrn_reflns_av_R_equivalents 0.0398
_diffrn_reflns_av_sigmaI/netI 0.0437
_diffrn_reflns_limit_h_max 25
_diffrn_reflns_limit_h_min -25
_diffrn_reflns_limit_k_max 18
_diffrn_reflns_limit_k_min -17
_diffrn_reflns_limit_l_max 20
_diffrn_reflns_limit_l_min -20
_diffrn_reflns_number 18758
_diffrn_reflns_theta_full 25.03
_diffrn_reflns_theta_max 25.03
_diffrn_reflns_theta_min 1.16
_exptl_absorpt_coefficient_mu 0.190
_exptl_absorpt_correction_T_max 0.9720
_exptl_absorpt_correction_T_min 0.9278
_exptl_absorpt_correction_type multi-scan
_exptl_absorpt_process_details 'SADABS - Bruker area detector absorption corrections'
_exptl_crystal_colour colorless
_exptl_crystal_density_diffrn 1.031
_exptl_crystal_density_meas ?
_exptl_crystal_density_method 'not measured'
_exptl_crystal_description prism
_exptl_crystal_F_000 2042
_exptl_crystal_size_max 0.40
_exptl_crystal_size_mid 0.25
_exptl_crystal_size_min 0.15
_refine_diff_density_max 1.060
_refine_diff_density_min -0.623
_refine_diff_density_rms 0.102
_refine_ls_extinction_coef 0.0012(3)
_refine_ls_extinction_expression Fc^*^=kFc[1+0.001xFc^2^\l^3^/sin(2\q)]^-1/4^
_refine_ls_extinction_method SHELXL
_refine_ls_goodness_of_fit_ref 1.087
_refine_ls_hydrogen_treatment constr
_refine_ls_matrix_type full
_refine_ls_number_parameters 322
_refine_ls_number_reflns 5392
_refine_ls_number_restraints 7
_refine_ls_restrained_S_all 1.089
_refine_ls_R_factor_all 0.1439
_refine_ls_R_factor_gt 0.1108
_refine_ls_shift/su_max 0.000
_refine_ls_shift/su_mean 0.000
_refine_ls_structure_factor_coef Fsqd
_refine_ls_weighting_details 'calc w=1/[\s^2^(Fo^2^)+(0.0900P)^2^+35.7000P] where P=(Fo^2^+2Fc^2^)/3'
_refine_ls_weighting_scheme calc
_refine_ls_wR_factor_gt 0.2615
_refine_ls_wR_factor_ref 0.2849
_reflns_number_gt 3698
_reflns_number_total 5392
_reflns_threshold_expression >2sigma(I)
_cod_data_source_file cg0605279si20060804_034354.cif
_cod_data_source_block tc040
_cod_depositor_comments
;
The following automatic conversions were performed:

'_symmetry_cell_setting' value 'Monoclinic' changed to 'monoclinic'
according to
/usr/data/users/saulius/automatic-downloads/retrospective/ACS/lib/dictionaries/cif_core.dic
dictionary named 'cif_core.dic' version 2.4.2 from 2011-04-26.

Automatic conversion script
Id: cif_fix_values 2281 2013-09-26 08:29:07Z andrius 

The following automatic conversions were performed:

'_exptl_crystal_density_meas' value 'not measured' was changed to '?'
- the value is perceived as not measured.

Automatic conversion script
Id: cif_fix_values 3008 2015-01-20 13:52:24Z robertas 
;
_cod_original_sg_symbol_H-M 'C 2/m'
_cod_original_formula_sum 'C56.50 H74.50 Cl3 O5.75'
_cod_database_code 4511438

loop_
_symmetry_equiv_pos_as_xyz
'x, y, z'
'-x, y, -z'
'x+1/2, y+1/2, z'
'-x+1/2, y+1/2, -z'
'-x, -y, -z'
'x, -y, z'
'-x+1/2, -y+1/2, -z'
'x+1/2, -y+1/2, z'

loop_
_atom_site_label
_atom_site_type_symbol
_atom_site_fract_x
_atom_site_fract_y
_atom_site_fract_z
_atom_site_U_iso_or_equiv
_atom_site_adp_type
_atom_site_occupancy
_atom_site_symmetry_multiplicity
_atom_site_calc_flag
_atom_site_refinement_flags
_atom_site_disorder_assembly
_atom_site_disorder_group
O1 O 0.12139(16) 0.0000 0.5003(2) 0.0368(9) Uani 1 2 d S . .
H1 H 0.1058 0.0352 0.4674 0.055 Uiso 0.50 1 calc PR . .
C11 C 0.1835(2) 0.0000 0.5030(3) 0.0315(12) Uani 1 2 d S . .
C12 C 0.21437(17) 0.0774(3) 0.5049(2) 0.0348(9) Uani 1 1 d . . .
C13 C 0.27709(18) 0.0759(3) 0.5064(2) 0.0373(10) Uani 1 1 d . . .
H13 H 0.2983 0.1286 0.5078 0.045 Uiso 1 1 calc R . .
C14 C 0.3097(3) 0.0000 0.5057(3) 0.0379(14) Uani 1 2 d S . .
C17 C 0.3791(3) 0.0000 0.5092(4) 0.0444(15) Uani 1 2 d S . .
C18 C 0.4003(2) 0.0789(4) 0.4717(4) 0.081(2) Uani 1 1 d . . .
H18A H 0.3827 0.0796 0.4178 0.122 Uiso 1 1 calc R . .
H18B H 0.4445 0.0781 0.4761 0.122 Uiso 1 1 calc R . .
H18C H 0.3875 0.1300 0.4969 0.122 Uiso 1 1 calc R . .
C19 C 0.4078(4) 0.0000 0.5925(5) 0.093(3) Uani 1 2 d S . .
H19A H 0.4511 0.0000 0.5958 0.139 Uiso 1 2 d S . .
H19B H 0.3958 0.0506 0.6171 0.139 Uiso 1 1 d . . .
C1 C 0.18113(17) 0.1612(3) 0.5070(2) 0.0356(10) Uani 1 1 d . . .
H1A H 0.2105 0.2055 0.5282 0.043 Uiso 1 1 calc R . .
H1B H 0.1509 0.1552 0.5422 0.043 Uiso 1 1 calc R . .
O2 O 0.05278(12) 0.1571(2) 0.46533(17) 0.0456(8) Uani 1 1 d . . .
H2 H 0.0205 0.1378 0.4410 0.068 Uiso 0.50 1 calc PR A 1
H2' H 0.0736 0.1171 0.4888 0.068 Uiso 0.50 1 d PR A 2
C21 C 0.08607(18) 0.1962(3) 0.4154(2) 0.0338(9) Uani 1 1 d . . .
C22 C 0.05687(18) 0.2411(3) 0.3530(2) 0.0342(9) Uani 1 1 d . . .
C23 C 0.0916(2) 0.2723(3) 0.3007(2) 0.0431(11) Uani 1 1 d . . .
H23 H 0.0721 0.3021 0.2573 0.052 Uiso 1 1 calc R . .
C24 C 0.1541(2) 0.2615(3) 0.3093(3) 0.0479(12) Uani 1 1 d . . .
C25 C 0.18140(19) 0.2231(3) 0.3755(2) 0.0405(10) Uani 1 1 d . . .
H25 H 0.2242 0.2176 0.3838 0.049 Uiso 1 1 calc R . .
C26 C 0.14889(17) 0.1922(3) 0.4307(2) 0.0345(9) Uani 1 1 d . . .
C27 C 0.1911(3) 0.2941(4) 0.2493(3) 0.0678(16) Uani 1 1 d . . .
C28 C 0.2585(3) 0.2743(9) 0.2697(4) 0.151(5) Uani 1 1 d . . .
H28A H 0.2647 0.2123 0.2687 0.227 Uiso 1 1 calc R . .
H28B H 0.2732 0.2962 0.3208 0.227 Uiso 1 1 calc R . .
H28C H 0.2808 0.3017 0.2328 0.227 Uiso 1 1 calc R . .
C29 C 0.1665(5) 0.2677(10) 0.1747(4) 0.225(9) Uani 1 1 d . . .
H29A H 0.1237 0.2841 0.1643 0.337 Uiso 1 1 calc R . .
H29B H 0.1701 0.2055 0.1706 0.337 Uiso 1 1 calc R . .
H29C H 0.1886 0.2954 0.1377 0.337 Uiso 1 1 calc R . .
C30 C 0.1951(5) 0.3910(7) 0.2555(5) 0.155(5) Uani 1 1 d . . .
H30A H 0.1544 0.4155 0.2451 0.232 Uiso 1 1 calc R . .
H30B H 0.2197 0.4129 0.2184 0.232 Uiso 1 1 calc R . .
H30C H 0.2139 0.4069 0.3070 0.232 Uiso 1 1 calc R . .
C2 C -0.01032(18) 0.2595(3) 0.3437(2) 0.0386(10) Uani 1 1 d . . .
H2A H -0.0169 0.3203 0.3291 0.046 Uiso 1 1 calc R . .
H2B H -0.0242 0.2516 0.3936 0.046 Uiso 1 1 calc R . .
O3 O -0.05598(13) 0.0928(2) 0.37710(15) 0.0416(7) Uani 1 1 d . . .
H3 H -0.0513 0.0396 0.3745 0.062 Uiso 0.50 1 calc PR B 1
H3' H -0.0235 0.1165 0.3978 0.062 Uiso 0.50 1 d PR B 2
C31 C -0.07239(18) 0.1254(3) 0.3047(2) 0.0362(10) Uani 1 1 d . . .
C32 C -0.11306(18) 0.0809(3) 0.2528(2) 0.0362(10) Uani 1 1 d . . .
C33 C -0.12602(18) 0.1121(3) 0.1788(2) 0.0398(10) Uani 1 1 d . . .
H33 H -0.1532 0.0808 0.1428 0.048 Uiso 1 1 calc R . .
C34 C -0.10092(19) 0.1870(3) 0.1552(2) 0.0441(11) Uani 1 1 d . C .
C35 C -0.06395(19) 0.2331(3) 0.2110(2) 0.0428(11) Uani 1 1 d . . .
H35 H -0.0481 0.2863 0.1974 0.051 Uiso 1 1 calc R . .
C36 C -0.04925(18) 0.2047(3) 0.2854(2) 0.0367(10) Uani 1 1 d . . .
C37 C -0.1145(2) 0.2166(3) 0.0724(3) 0.0521(12) Uani 1 1 d . . .
C38 C -0.0768(4) 0.2964(6) 0.0563(5) 0.060(3) Uiso 0.606(8) 1 d P C 1
H38A H -0.0364 0.2782 0.0475 0.090 Uiso 0.606(8) 1 calc PR C 1
H38B H -0.0730 0.3350 0.1002 0.090 Uiso 0.606(8) 1 calc PR C 1
H38C H -0.0971 0.3262 0.0111 0.090 Uiso 0.606(8) 1 calc PR C 1
C39 C -0.0929(4) 0.1448(6) 0.0206(5) 0.064(3) Uiso 0.606(8) 1 d P C 1
H39A H -0.0727 0.0992 0.0527 0.096 Uiso 0.606(8) 1 calc PR C 1
H39B H -0.0645 0.1693 -0.0107 0.096 Uiso 0.606(8) 1 calc PR C 1
H39C H -0.1279 0.1212 -0.0126 0.096 Uiso 0.606(8) 1 calc PR C 1
C40 C -0.1798(4) 0.2337(6) 0.0504(5) 0.059(2) Uiso 0.606(8) 1 d P C 1
H40A H -0.2006 0.1805 0.0330 0.088 Uiso 0.606(8) 1 calc PR C 1
H40B H -0.1856 0.2759 0.0092 0.088 Uiso 0.606(8) 1 calc PR C 1
H40C H -0.1966 0.2559 0.0945 0.088 Uiso 0.606(8) 1 calc PR C 1
C38' C -0.1647(7) 0.1614(11) 0.0243(9) 0.073(5) Uiso 0.394(8) 1 d P C 2
H38D H -0.1491 0.1036 0.0180 0.110 Uiso 0.394(8) 1 calc PR C 2
H38E H -0.1761 0.1877 -0.0258 0.110 Uiso 0.394(8) 1 calc PR C 2
H38F H -0.2002 0.1582 0.0506 0.110 Uiso 0.394(8) 1 calc PR C 2
C39' C -0.1499(7) 0.3082(10) 0.0737(9) 0.072(4) Uiso 0.394(8) 1 d P C 2
H39D H -0.1518 0.3246 0.1265 0.108 Uiso 0.394(8) 1 calc PR C 2
H39E H -0.1910 0.3025 0.0460 0.108 Uiso 0.394(8) 1 calc PR C 2
H39F H -0.1281 0.3521 0.0494 0.108 Uiso 0.394(8) 1 calc PR C 2
C40' C -0.0610(7) 0.2231(11) 0.0416(9) 0.076(5) Uiso 0.394(8) 1 d P C 2
H40D H -0.0421 0.1665 0.0412 0.114 Uiso 0.394(8) 1 calc PR C 2
H40E H -0.0333 0.2624 0.0726 0.114 Uiso 0.394(8) 1 calc PR C 2
H40F H -0.0697 0.2449 -0.0106 0.114 Uiso 0.394(8) 1 calc PR C 2
C3 C -0.1435(3) 0.0000 0.2745(3) 0.0391(14) Uani 1 2 d S . .
H3A H -0.1861 0.0000 0.2493 0.047 Uiso 1 2 calc SR . .
H3B H -0.1438 0.0000 0.3302 0.047 Uiso 1 2 calc SR . .
C01 C 0.3103(12) 0.0000 0.271(2) 0.082(10) Uiso 0.25 2 d SPD . 1
H01A H 0.3032 0.0000 0.3243 0.123 Uiso 0.25 2 calc SPR . 1
H01B H 0.2704 0.0000 0.2379 0.123 Uiso 0.25 2 calc SPR . 1
Cl11 Cl 0.3488(3) 0.0917(5) 0.2534(4) 0.095(2) Uiso 0.25 1 d PD . 1
C02 C 0.0294(6) 0.0000 0.2085(5) 0.114(8) Uiso 0.50 2 d SPD D 1
H021 H 0.0039 0.0496 0.2059 0.171 Uiso 0.50 1 d P E 1
Cl21 Cl 0.0734(3) 0.0000 0.2945(3) 0.0825(14) Uiso 0.50 2 d SPD D 1
Cl22 Cl 0.0644(3) 0.0000 0.1306(3) 0.1051(17) Uiso 0.50 2 d SPD D 1
C03 C -0.2938(8) 0.0000 -0.0531(7) 0.135(9) Uiso 0.50 2 d SPD F 1
H031 H -0.3160 0.0498 -0.0726 0.202 Uiso 0.50 1 d P G 1
Cl31 Cl -0.2852(3) 0.0000 0.0429(4) 0.128(2) Uiso 0.50 2 d SPD F 1
Cl32 Cl -0.2248(6) 0.0000 -0.0812(8) 0.225(5) Uiso 0.50 2 d SPD F 1
O1W O 0.241(2) 0.0000 0.298(3) 0.168(16) Uiso 0.25 2 d SP H 2
O2W O 0.1082(17) 0.0000 0.291(2) 0.115(11) Uiso 0.25 2 d SP I 2
O3W O -0.3178(14) 0.0000 -0.1421(18) 0.111(9) Uiso 0.25 2 d SP J 2
C04 C 0.4624(10) 0.0000 0.8863(9) 0.069(9) Uiso 0.25 2 d SPD . .
H041 H 0.4376 0.0500 0.8870 0.104 Uiso 0.25 1 d P . .
Cl41 Cl 0.5125(9) 0.0000 0.9676(10) 0.181(8) Uiso 0.25 2 d SPD . .
Cl42 Cl 0.4949(7) 0.0000 0.8053(8) 0.129(4) Uiso 0.25 2 d SPD . .

loop_
_atom_site_aniso_label
_atom_site_aniso_U_11
_atom_site_aniso_U_22
_atom_site_aniso_U_33
_atom_site_aniso_U_23
_atom_site_aniso_U_13
_atom_site_aniso_U_12
O1 0.0250(19) 0.041(2) 0.044(2) 0.000 0.0047(17) 0.000
C11 0.020(3) 0.038(3) 0.037(3) 0.000 0.006(2) 0.000
C12 0.029(2) 0.037(2) 0.038(2) -0.0008(18) 0.0036(16) 0.0003(18)
C13 0.030(2) 0.036(2) 0.046(2) -0.0005(19) 0.0048(17) -0.0025(18)
C14 0.027(3) 0.046(4) 0.040(3) 0.000 0.006(2) 0.000
C17 0.025(3) 0.048(4) 0.061(4) 0.000 0.009(3) 0.000
C18 0.039(3) 0.070(4) 0.141(6) 0.025(4) 0.036(3) 0.001(3)
C19 0.036(4) 0.158(10) 0.078(6) 0.000 -0.008(4) 0.000
C1 0.028(2) 0.036(2) 0.044(2) -0.0023(19) 0.0066(17) -0.0027(17)
O2 0.0313(15) 0.060(2) 0.0476(18) 0.0215(15) 0.0127(13) 0.0047(14)
C21 0.034(2) 0.035(2) 0.033(2) 0.0001(18) 0.0091(17) -0.0018(18)
C22 0.038(2) 0.030(2) 0.034(2) -0.0019(17) 0.0047(17) -0.0024(17)
C23 0.052(3) 0.045(3) 0.033(2) 0.002(2) 0.0062(19) -0.009(2)
C24 0.053(3) 0.054(3) 0.041(2) -0.004(2) 0.017(2) -0.018(2)
C25 0.037(2) 0.045(3) 0.042(2) -0.007(2) 0.0131(18) -0.010(2)
C26 0.031(2) 0.031(2) 0.042(2) -0.0040(18) 0.0076(17) -0.0028(17)
C27 0.062(3) 0.093(5) 0.052(3) 0.006(3) 0.022(3) -0.027(3)
C28 0.081(5) 0.297(15) 0.082(5) 0.007(7) 0.033(4) -0.081(7)
C29 0.176(9) 0.47(2) 0.042(4) -0.048(7) 0.048(5) -0.225(13)
C30 0.207(11) 0.158(9) 0.115(7) 0.000(6) 0.076(7) -0.104(9)
C2 0.041(2) 0.036(2) 0.038(2) 0.0027(19) 0.0030(18) 0.0056(19)
O3 0.0424(16) 0.0490(18) 0.0328(15) 0.0052(13) 0.0039(12) 0.0021(14)
C31 0.033(2) 0.045(2) 0.031(2) 0.0013(19) 0.0040(16) 0.0084(19)
C32 0.031(2) 0.043(2) 0.035(2) -0.0017(19) 0.0051(16) 0.0064(18)
C33 0.035(2) 0.048(3) 0.036(2) -0.003(2) 0.0004(17) 0.005(2)
C34 0.039(2) 0.057(3) 0.036(2) 0.003(2) 0.0041(18) 0.007(2)
C35 0.042(2) 0.046(3) 0.041(2) 0.007(2) 0.0046(19) 0.004(2)
C36 0.032(2) 0.044(2) 0.034(2) 0.0023(19) 0.0043(17) 0.0055(19)
C37 0.052(3) 0.062(3) 0.040(3) 0.010(2) -0.001(2) -0.002(2)
C3 0.029(3) 0.050(4) 0.039(3) 0.000 0.004(2) 0.000

loop_
_atom_type_symbol
_atom_type_description
_atom_type_scat_dispersion_real
_atom_type_scat_dispersion_imag
_atom_type_scat_source
C C 0.0033 0.0016 'International Tables Vol C Tables 4.2.6.8 and 6.1.1.4'
H H 0.0000 0.0000 'International Tables Vol C Tables 4.2.6.8 and 6.1.1.4'
O O 0.0106 0.0060 'International Tables Vol C Tables 4.2.6.8 and 6.1.1.4'
Cl Cl 0.1484 0.1585 'International Tables Vol C Tables 4.2.6.8 and 6.1.1.4'

loop_
_geom_angle_atom_site_label_1
_geom_angle_atom_site_label_2
_geom_angle_atom_site_label_3
_geom_angle
_geom_angle_site_symmetry_1
_geom_angle_site_symmetry_3
O1 C11 C12 119.6(2) . .
O1 C11 C12 119.6(2) . 6
C12 C11 C12 120.8(5) . 6
C11 C12 C13 118.6(4) . .
C11 C12 C1 120.7(3) . .
C13 C12 C1 120.6(4) . .
C14 C13 C12 122.6(4) . .
C13 C14 C13 116.7(5) 6 .
C13 C14 C17 121.6(3) 6 .
C13 C14 C17 121.6(3) . .
C18 C17 C18 109.4(6) . 6
C18 C17 C19 108.3(4) . .
C18 C17 C19 108.3(4) 6 .
C18 C17 C14 111.2(4) . .
C18 C17 C14 111.2(4) 6 .
C19 C17 C14 108.4(6) . .
C12 C1 C26 115.2(3) . .
O2 C21 C22 120.1(3) . .
O2 C21 C26 118.6(4) . .
C22 C21 C26 121.3(4) . .
C23 C22 C21 117.9(4) . .
C23 C22 C2 120.4(4) . .
C21 C22 C2 121.6(4) . .
C22 C23 C24 122.5(4) . .
C25 C24 C23 117.1(4) . .
C25 C24 C27 121.6(4) . .
C23 C24 C27 121.3(4) . .
C24 C25 C26 122.8(4) . .
C25 C26 C21 117.7(4) . .
C25 C26 C1 120.8(4) . .
C21 C26 C1 121.4(3) . .
C29 C27 C30 111.6(8) . .
C29 C27 C28 113.3(7) . .
C30 C27 C28 98.0(7) . .
C29 C27 C24 112.3(5) . .
C30 C27 C24 108.3(5) . .
C28 C27 C24 112.4(5) . .
C22 C2 C36 115.3(3) . .
O3 C31 C32 119.5(4) . .
O3 C31 C36 119.8(4) . .
C32 C31 C36 120.7(4) . .
C31 C32 C33 118.6(4) . .
C31 C32 C3 121.8(4) . .
C33 C32 C3 119.6(4) . .
C34 C33 C32 122.9(4) . .
C33 C34 C35 116.4(4) . .
C33 C34 C37 120.9(4) . .
C35 C34 C37 122.7(4) . .
C36 C35 C34 123.0(4) . .
C35 C36 C31 118.1(4) . .
C35 C36 C2 120.1(4) . .
C31 C36 C2 121.8(4) . .
C40' C37 C40 139.2(8) . .
C40' C37 C34 109.9(8) . .
C40 C37 C34 110.9(5) . .
C40' C37 C38 49.3(8) . .
C40 C37 C38 110.3(6) . .
C34 C37 C38 112.5(5) . .
C40' C37 C38' 114.5(10) . .
C40 C37 C38' 49.9(7) . .
C34 C37 C38' 112.5(7) . .
C38 C37 C38' 135.0(7) . .
C40' C37 C39 57.7(8) . .
C40 C37 C39 110.6(6) . .
C34 C37 C39 108.2(5) . .
C38 C37 C39 104.1(6) . .
C38' C37 C39 62.9(7) . .
C40' C37 C39' 112.8(10) . .
C40 C37 C39' 52.1(6) . .
C34 C37 C39' 106.1(6) . .
C38 C37 C39' 65.0(7) . .
C38' C37 C39' 100.5(9) . .
C39 C37 C39' 145.4(7) . .
C32 C3 C32 113.5(5) . 6
Cl11 C01 Cl11 112.7(13) 6 .
Cl22 C02 Cl21 117.6(8) . .
Cl31 C03 Cl32 109.1(11) . .
Cl41 C04 Cl42 114.2(15) . .
Cl41 Cl41 C04 115(2) 5_657 .

loop_
_geom_bond_atom_site_label_1
_geom_bond_atom_site_label_2
_geom_bond_distance
_geom_bond_site_symmetry_2
O1 C11 1.381(6) .
C11 C12 1.391(5) .
C11 C12 1.391(5) 6
C12 C13 1.398(5) .
C12 C1 1.510(6) .
C13 C14 1.393(5) .
C14 C13 1.393(5) 6
C14 C17 1.542(8) .
C17 C18 1.510(7) .
C17 C18 1.510(7) 6
C17 C19 1.523(11) .
C1 C26 1.517(6) .
O2 C21 1.381(5) .
C21 C22 1.391(6) .
C21 C26 1.391(5) .
C22 C23 1.384(6) .
C22 C2 1.513(6) .
C23 C24 1.393(6) .
C24 C25 1.379(6) .
C24 C27 1.529(6) .
C25 C26 1.390(6) .
C27 C29 1.417(9) .
C27 C30 1.521(12) .
C27 C28 1.529(10) .
C2 C36 1.515(6) .
O3 C31 1.381(5) .
C31 C32 1.383(6) .
C31 C36 1.406(6) .
C32 C33 1.391(6) .
C32 C3 1.514(5) .
C33 C34 1.390(6) .
C34 C35 1.393(6) .
C34 C37 1.529(6) .
C35 C36 1.387(6) .
C37 C40' 1.390(16) .
C37 C40 1.479(10) .
C37 C38 1.556(10) .
C37 C38' 1.564(16) .
C37 C39 1.571(10) .
C37 C39' 1.638(16) .
C3 C32 1.514(5) 6
C01 Cl11 1.723(9) 6
C01 Cl11 1.723(9) .
C02 Cl22 1.686(9) .
C02 Cl21 1.689(9) .
C03 Cl31 1.687(10) .
C03 Cl32 1.688(10) .
C04 Cl41 1.689(10) .
C04 Cl42 1.706(10) .
Cl41 Cl41 1.35(4) 5_657

loop_
_geom_hbond_atom_site_label_D
_geom_hbond_atom_site_label_H
_geom_hbond_atom_site_label_A
_geom_hbond_distance_DH
_geom_hbond_distance_HA
_geom_hbond_distance_DA
_geom_hbond_angle_DHA
_geom_hbond_site_symmetry_A
O1 H1 O2 0.84 2.24 2.913(4) 136.9 .
O2 H2 O3 0.84 2.03 2.871(4) 177.0 .
O2 H2' O1 0.85 2.11 2.913(4) 156.3 .
O2 H2' O3 0.85 2.50 2.964(4) 115.3 2_556
O3 H3 O3 0.84 2.07 2.901(6) 168.4 6
O3 H3' O2 0.85 2.03 2.871(4) 168.3 .

loop_
_geom_torsion_atom_site_label_1
_geom_torsion_atom_site_label_2
_geom_torsion_atom_site_label_3
_geom_torsion_atom_site_label_4
_geom_torsion
_geom_torsion_site_symmetry_1
_geom_torsion_site_symmetry_4
O1 C11 C12 C13 -179.0(4) . .
C12 C11 C12 C13 2.1(8) 6 .
O1 C11 C12 C1 2.2(7) . .
C12 C11 C12 C1 -176.7(3) 6 .
C11 C12 C13 C14 0.2(7) . .
C1 C12 C13 C14 179.0(4) . .
C12 C13 C14 C13 -2.3(8) . 6
C12 C13 C14 C17 -178.6(5) . .
C13 C14 C17 C18 153.0(5) 6 .
C13 C14 C17 C18 -30.8(8) . .
C13 C14 C17 C18 30.8(8) 6 6
C13 C14 C17 C18 -153.0(5) . 6
C13 C14 C17 C19 -88.1(5) 6 .
C13 C14 C17 C19 88.1(5) . .
C11 C12 C1 C26 -80.3(5) . .
C13 C12 C1 C26 100.9(4) . .
O2 C21 C22 C23 -173.9(4) . .
C26 C21 C22 C23 8.4(6) . .
O2 C21 C22 C2 8.9(6) . .
C26 C21 C22 C2 -168.8(4) . .
C21 C22 C23 C24 -1.2(6) . .
C2 C22 C23 C24 176.0(4) . .
C22 C23 C24 C25 -4.4(7) . .
C22 C23 C24 C27 178.0(5) . .
C23 C24 C25 C26 3.0(7) . .
C27 C24 C25 C26 -179.3(5) . .
C24 C25 C26 C21 3.8(6) . .
C24 C25 C26 C1 -171.8(4) . .
O2 C21 C26 C25 172.6(4) . .
C22 C21 C26 C25 -9.7(6) . .
O2 C21 C26 C1 -11.7(6) . .
C22 C21 C26 C1 166.0(4) . .
C12 C1 C26 C25 -71.7(5) . .
C12 C1 C26 C21 112.8(4) . .
C25 C24 C27 C29 132.5(9) . .
C23 C24 C27 C29 -49.9(10) . .
C25 C24 C27 C30 -103.8(7) . .
C23 C24 C27 C30 73.7(7) . .
C25 C24 C27 C28 3.3(9) . .
C23 C24 C27 C28 -179.2(6) . .
C23 C22 C2 C36 78.7(5) . .
C21 C22 C2 C36 -104.2(5) . .
O3 C31 C32 C33 -175.9(4) . .
C36 C31 C32 C33 6.2(6) . .
O3 C31 C32 C3 4.1(6) . .
C36 C31 C32 C3 -173.7(4) . .
C31 C32 C33 C34 -1.5(6) . .
C3 C32 C33 C34 178.4(4) . .
C32 C33 C34 C35 -3.4(6) . .
C32 C33 C34 C37 177.3(4) . .
C33 C34 C35 C36 3.8(6) . .
C37 C34 C35 C36 -177.0(4) . .
C34 C35 C36 C31 0.7(6) . .
C34 C35 C36 C2 -178.1(4) . .
O3 C31 C36 C35 176.3(4) . .
C32 C31 C36 C35 -5.9(6) . .
O3 C31 C36 C2 -4.9(6) . .
C32 C31 C36 C2 172.9(4) . .
C22 C2 C36 C35 -93.1(5) . .
C22 C2 C36 C31 88.2(5) . .
C33 C34 C37 C40' -120.9(9) . .
C35 C34 C37 C40' 59.9(10) . .
C33 C34 C37 C40 61.9(7) . .
C35 C34 C37 C40 -117.3(6) . .
C33 C34 C37 C38 -174.0(5) . .
C35 C34 C37 C38 6.8(7) . .
C33 C34 C37 C38' 8.0(9) . .
C35 C34 C37 C38' -171.2(7) . .
C33 C34 C37 C39 -59.6(6) . .
C35 C34 C37 C39 121.2(6) . .
C33 C34 C37 C39' 116.9(7) . .
C35 C34 C37 C39' -62.3(8) . .
C31 C32 C3 C32 -97.7(5) . 6
C33 C32 C3 C32 82.4(6) . 6
Cl42 C04 Cl41 Cl41 180.000(8) . 5_657
